data_9015989
loop_
_publ_author_name
'Zheng, H.'
'Bailey, S. W.'

_publ_section_title
;
 Refinement of an amesite-2H1 polytype from Postmasburg, South Africa
 Note: polytype 2H1
;
_journal_name_full 'Clays and Clay Minerals'
_journal_page_first 301
_journal_page_last 310
_journal_paper_doi 10.1346/CCMN.1997.0450301
_journal_volume 45
_journal_year 1997
_chemical_compound_source 'Postmasburg, South Africa'
_chemical_formula_sum 'Al2 H4 Mg2 O9 Si'
_chemical_name_mineral Amesite
_space_group_crystal_system triclinic
_space_group_IT_number 1
_space_group_name_Hall 'C 1'
_space_group_name_H-M_alt 'C 1'
_cell_angle_alpha 90.06
_cell_angle_beta 90.30
_cell_angle_gamma 90.00
_cell_formula_units_Z 4
_cell_length_a 5.299
_cell_length_b 9.181
_cell_length_c 14.050
_cell_volume 683.524
_database_code_amcsd 0018811
_exptl_crystal_density_diffrn 2.708
_cod_original_formula_sum 'Mg2 Al2 Si O9 H4'
_cod_database_code 9015989

loop_
_space_group_symop_id
_space_group_symop_operation_xyz
1 x,y,z
2 x+1/2,y+1/2,z

loop_
_atom_site_aniso_label
_atom_site_aniso_U_11
_atom_site_aniso_U_22
_atom_site_aniso_U_33
_atom_site_aniso_U_12
_atom_site_aniso_U_13
_atom_site_aniso_U_23
MgM1 0.00700 0.00700 0.00900 -0.00120 0.00050 0.00060
AlM1 0.00700 0.00700 0.00900 -0.00120 0.00050 0.00060
AlM2 0.00800 0.00800 0.01100 -0.00170 0.00040 0.00070
MgM2 0.00800 0.00800 0.01100 -0.00170 0.00040 0.00070
MgM3 0.00700 0.00700 0.01000 -0.00130 0.00060 0.00070
AlM3 0.00700 0.00700 0.01000 -0.00130 0.00060 0.00070
SiT1 0.00700 0.00700 0.01100 -0.00310 0.00120 0.00080
AlT1 0.00700 0.00700 0.01100 -0.00310 0.00120 0.00080
AlT2 0.00900 0.01000 0.01300 -0.00350 0.00100 0.00100
SiT2 0.00900 0.01000 0.01300 -0.00350 0.00100 0.00100
O1 0.00700 0.00700 0.00800 -0.00100 0.00000 0.00000
O2 0.01000 0.01100 0.01100 0.00000 0.00000 0.00000
O3 0.01600 0.01600 0.01700 0.00000 0.00100 0.00000
O4 0.01600 0.01600 0.01700 -0.00100 0.00000 0.00100
O5 0.02000 0.02000 0.02100 -0.00100 0.00000 0.00100
O-h1 0.01100 0.01100 0.01200 0.00000 0.00000 0.00000
O-h2 0.02420 0.02450 0.02390 0.00000 0.00000 0.00000
O-h3 0.02200 0.02300 0.02200 0.00000 0.00000 0.00000
O-h4 0.01800 0.01800 0.01700 0.00000 0.00000 0.00000
AlM11 0.00800 0.00700 0.01000 -0.00190 0.00040 0.00050
MgM11 0.00800 0.00700 0.01000 -0.00190 0.00040 0.00050
MgM22 0.00700 0.00900 0.01000 -0.00150 -0.00020 0.00070
AlM22 0.00700 0.00900 0.01000 -0.00150 -0.00020 0.00070
AlM33 0.00700 0.00700 0.01000 -0.00220 0.00040 0.00030
MgM33 0.00700 0.00700 0.01000 -0.00220 0.00040 0.00030
AlT11 0.01200 0.01100 0.01400 -0.00320 0.00100 0.00100
SiT11 0.01200 0.01100 0.01400 -0.00320 0.00100 0.00100
SiT22 0.01000 0.01000 0.01200 -0.00210 0.00060 0.00050
AlT22 0.01000 0.01000 0.01200 -0.00210 0.00060 0.00050
Oll 0.01200 0.01100 0.01200 -0.00200 0.00000 0.00100
O22 0.01300 0.01400 0.01400 0.00000 0.00000 0.00000
O33 0.01400 0.01400 0.01500 0.00000 0.00000 0.00100
O44 0.01500 0.01500 0.01600 0.00000 0.00000 0.00000
O55 0.02200 0.02200 0.02200 0.00000 0.00000 0.00000
O-hll 0.01300 0.01400 0.01400 0.00000 0.00000 0.00000
O-h22 0.01900 0.01900 0.01900 0.00000 0.00000 0.00000
O-h33 0.01500 0.01500 0.01500 -0.00100 0.00000 0.00000
O-h44 0.01800 0.01800 0.01700 -0.00100 0.00000 0.00000

loop_
_atom_site_label
_atom_site_fract_x
_atom_site_fract_y
_atom_site_fract_z
_atom_site_occupancy
_atom_site_U_iso_or_equiv
_atom_site_type_symbol
_atom_site_attached_hydrogens
MgM1 0.16990 0.16950 0.23410 0.87000 0.00760 Mg 0
AlM1 0.16990 0.16950 0.23410 0.13000 0.00760 Al 0
AlM2 0.66630 0.00070 0.23410 0.62000 0.00920 Al 0
MgM2 0.66630 0.00070 0.23410 0.38000 0.00920 Mg 0
MgM3 0.66970 0.33220 0.23450 0.85000 0.00820 Mg 0
AlM3 0.66970 0.33220 0.23450 0.15000 0.00820 Al 0
SiT1 0.50000 0.16670 0.03830 0.72000 0.00840 Si 0
AlT1 0.50000 0.16670 0.03830 0.28000 0.00840 Al 0
AlT2 0.00120 0.33600 0.03880 0.72000 0.01100 Al 0
SiT2 0.00120 0.33600 0.03880 0.28000 0.01100 Si 0
O1 0.49700 0.16320 0.15820 1.00000 0.00800 O 0
O2 -0.00300 0.33750 0.16140 1.00000 0.01100 O 0
O3 0.58400 0.00360 -0.00230 1.00000 0.01600 O 0
O4 0.21500 0.21200 -0.00360 1.00000 0.01600 O 0
O5 0.70700 0.29200 0.00170 1.00000 0.02000 O 0
O-h1 -0.01100 -0.00100 0.16150 1.00000 0.01100 O 0
O-h2 0.33000 -0.00300 0.30300 1.00000 0.02400 O 0
O-h3 0.32600 0.33600 0.30290 1.00000 0.02200 O 0
O-h4 -0.17300 0.15900 0.30300 1.00000 0.01800 O 0
AlM11 0.34060 0.33480 0.73420 0.50000 0.00810 Al 0
MgM11 0.34060 0.33480 0.73420 0.50000 0.00810 Mg 0
MgM22 0.34300 0.00300 0.73450 0.90000 0.00890 Mg 0
AlM22 0.34300 0.00300 0.73450 0.10000 0.00890 Al 0
AlM33 0.84090 0.17060 0.73430 0.50000 0.00810 Al 0
MgM33 0.84090 0.17060 0.73430 0.50000 0.00810 Mg 0
AlT11 0.50970 0.17060 0.53900 0.72000 0.01200 Al 0
SiT11 0.50970 0.17060 0.53900 0.28000 0.01200 Si 0
SiT22 0.00830 0.33440 0.53860 0.72000 0.01000 Si 0
AlT22 0.00830 0.33440 0.53860 0.28000 0.01000 Al 0
Oll 0.51900 0.17800 0.66200 1.00000 0.01200 O 0
O22 0.01800 0.33300 0.65810 1.00000 0.01400 O 0
O33 0.42900 0.00030 0.50010 1.00000 0.01400 O 0
O44 0.29000 0.29000 0.49600 1.00000 0.01500 O 0
O55 0.79900 0.21300 0.49720 1.00000 0.02200 O 0
O-hll 0.00700 0.00400 0.66270 1.00000 0.01300 O 0
O-h22 0.17900 0.17700 0.80370 1.00000 0.01900 O 0
O-h33 0.19100 0.50500 0.80400 1.00000 0.01500 O 0
O-h44 0.67700 0.33300 0.80470 1.00000 0.01800 O 0
H1 0.98400 0.99800 0.08900 1.00000 ? H 0
H2 0.35300 0.96900 0.37100 1.00000 ? H 0
H3 0.30800 0.32500 0.37400 1.00000 ? H 0
H4 0.84600 0.16900 0.37800 1.00000 ? H 0
H11 0.00600 0.00400 0.58800 1.00000 ? H 0
H22 0.19000 0.19700 0.87600 1.00000 ? H 0
H33 0.16200 0.50500 0.87800 1.00000 ? H 0
H44 0.68500 0.31500 0.87600 1.00000 ? H 0

loop_
_cod_changelog_entry_id
_cod_changelog_entry_author
_cod_changelog_entry_date
_cod_changelog_entry_text
1
;cod-tools version 3.8.0
Id: cif_guess_AMCSD_atom_types 9581 2023-05-17 12:35:41Z saulius
;
2023-05-23T09:23:32+03:00
;Derived atom types and hydrogen counts
from atom names that follow the AMCSD naming convention
(Wat == water, O-H == hydroxyl).
;

loop_
_cod_related_entry_id
_cod_related_entry_database
_cod_related_entry_code
1 AMCSD 0018811
